data_4061001
loop_
_publ_author_name
'Owen, Gareth R.'
'Hampel, Frank'
'Gladysz, J. A.'

_publ_section_title
;
 Syntheses and Structures of Tetraplatinum Bis(polyynediyl) Complexes
 with Laterally Arrayed sp Carbon Chains
;
_journal_coden_ASTM ORGND7
_journal_issue 25
_journal_name_full Organometallics
_journal_page_first 5893
_journal_page_last 5895
_journal_paper_doi 10.1021/om049354f
_journal_volume 23
_journal_year 2004
_chemical_formula_sum 'C79 H66 Cl6 F10 O P4 Pt2'
_chemical_formula_weight 1948.08
_space_group_IT_number 14
_symmetry_cell_setting monoclinic
_symmetry_space_group_name_Hall '-P 2ybc'
_symmetry_space_group_name_H-M 'P 1 21/c 1'
_cell_angle_alpha 90.00
_cell_angle_beta 101.2807(8)
_cell_angle_gamma 90.00
_cell_formula_units_Z 4
_cell_length_a 18.9198(3)
_cell_length_b 22.0175(3)
_cell_length_c 19.5265(2)
_cell_measurement_temperature 173(2)
_cell_volume 7976.94(19)
_diffrn_ambient_temperature 173(2)
_exptl_crystal_density_diffrn 1.622
_cod_depositor_comments
;
The following automatic conversions were performed:
'_symmetry_cell_setting' value 'Monoclinic' changed to 'monoclinic'
according to '/home/saulius/struct/CIF-dictionaries/cif_core.dic'
dictionary named 'cif_core.dic' version 2.4.1 from 2010-06-29.

Automatic conversion script
Id: cif_fix_enum 1527 2010-12-29 10:47:43Z saulius 
;
_cod_original_sg_symbol_H-M 'P 21/c'
_cod_database_code 4061001

loop_
_symmetry_equiv_pos_as_xyz
'x, y, z'
'-x, y+1/2, -z+1/2'
'-x, -y, -z'
'x, -y-1/2, z-1/2'

loop_
_atom_site_label
_atom_site_type_symbol
_atom_site_fract_x
_atom_site_fract_y
_atom_site_fract_z
_atom_site_U_iso_or_equiv
_atom_site_adp_type
_atom_site_occupancy
_atom_site_symmetry_multiplicity
_atom_site_calc_flag
_atom_site_refinement_flags
_atom_site_disorder_assembly
_atom_site_disorder_group
Pt1 Pt 0.442726(13) 0.582114(10) -1.226698(11) 0.02666(8) Uani 1 1 d . . .
P1 P 0.44183(9) 0.48208(7) -1.19115(8) 0.0270(3) Uani 1 1 d . . .
C1B C 0.4089(4) 0.6718(3) -1.3722(3) 0.0366(15) Uani 1 1 d . . .
H1BA H 0.3986 0.7136 -1.3902 0.044 Uiso 1 1 calc R . .
H1BB H 0.4445 0.6536 -1.3972 0.044 Uiso 1 1 calc R . .
C1' C 0.2882(4) 0.5069(3) -1.4990(3) 0.0345(14) Uani 1 1 d . . .
C1A C 0.4185(3) 0.4300(3) -1.2655(3) 0.0295(13) Uani 1 1 d . . .
H1AA H 0.4560 0.4320 -1.2944 0.035 Uiso 1 1 calc R . .
H1AB H 0.4167 0.3879 -1.2482 0.035 Uiso 1 1 calc R . .
C1 C 0.4977(4) 0.5514(3) -1.2970(3) 0.0364(15) Uani 1 1 d . . .
Pt2 Pt 0.209704(12) 0.513808(10) -1.444971(11) 0.02589(8) Uani 1 1 d . . .
P2 P 0.44796(9) 0.67522(8) -1.27856(8) 0.0305(3) Uani 1 1 d . . .
C2A C 0.3451(3) 0.4471(3) -1.3101(3) 0.0308(13) Uani 1 1 d . . .
H2AA H 0.3491 0.4869 -1.3327 0.037 Uiso 1 1 calc R . .
H2AB H 0.3093 0.4512 -1.2796 0.037 Uiso 1 1 calc R . .
C2B C 0.3390(4) 0.6343(3) -1.3877(4) 0.0445(18) Uani 1 1 d . . .
H2BA H 0.3513 0.5906 -1.3879 0.053 Uiso 1 1 calc R . .
H2BB H 0.3115 0.6411 -1.3502 0.053 Uiso 1 1 calc R . .
C2 C 0.5350(4) 0.5330(3) -1.3367(4) 0.0392(15) Uani 1 1 d . . .
C2' C 0.3318(4) 0.5039(3) -1.5364(4) 0.0402(16) Uani 1 1 d . . .
P3 P 0.20348(9) 0.61404(7) -1.47708(8) 0.0296(3) Uani 1 1 d . . .
C3B C 0.2917(4) 0.6511(3) -1.4579(3) 0.0363(15) Uani 1 1 d . . .
H3BA H 0.3181 0.6407 -1.4954 0.044 Uiso 1 1 calc R . .
H3BB H 0.2843 0.6956 -1.4592 0.044 Uiso 1 1 calc R . .
C3A C 0.3186(3) 0.3993(3) -1.3667(3) 0.0318(13) Uani 1 1 d . . .
H3AA H 0.3210 0.3587 -1.3446 0.038 Uiso 1 1 calc R . .
H3AB H 0.3514 0.3990 -1.4005 0.038 Uiso 1 1 calc R . .
C3 C 0.5800(4) 0.5154(3) -1.3792(4) 0.0453(18) Uani 1 1 d . . .
C3' C 0.3782(5) 0.4956(3) -1.5826(4) 0.0466(18) Uani 1 1 d . . .
P4 P 0.22656(9) 0.41309(7) -1.41365(8) 0.0278(3) Uani 1 1 d . . .
C11 C 0.3941(4) 0.6199(3) -1.1512(3) 0.0311(13) Uani 1 1 d . . .
F12 F 0.5063(2) 0.6301(2) -1.0717(2) 0.0503(11) Uani 1 1 d . . .
C12 C 0.4326(4) 0.6387(3) -1.0861(3) 0.0382(15) Uani 1 1 d . . .
F13 F 0.4442(3) 0.6855(2) -0.9749(2) 0.0685(15) Uani 1 1 d . . .
C13 C 0.4047(5) 0.6680(3) -1.0371(4) 0.049(2) Uani 1 1 d . . .
F14 F 0.2997(4) 0.7058(2) -0.9996(3) 0.0781(18) Uani 1 1 d . . .
C14 C 0.3308(5) 0.6798(3) -1.0489(4) 0.053(2) Uani 1 1 d . . .
F15 F 0.2177(3) 0.6721(2) -1.1245(3) 0.0669(14) Uani 1 1 d . . .
C15 C 0.2885(4) 0.6618(3) -1.1115(4) 0.0460(18) Uani 1 1 d . . .
F16 F 0.2776(2) 0.61876(19) -1.2221(2) 0.0418(9) Uani 1 1 d . . .
C16 C 0.3219(4) 0.6333(3) -1.1605(3) 0.0357(15) Uani 1 1 d . . .
C21 C 0.1257(3) 0.5246(3) -1.3930(3) 0.0288(13) Uani 1 1 d . . .
F22 F 0.1974(2) 0.50846(18) -1.28051(19) 0.0386(9) Uani 1 1 d . . .
C22 C 0.1318(4) 0.5212(3) -1.3212(3) 0.0313(13) Uani 1 1 d . . .
F23 F 0.0865(3) 0.5252(2) -1.2158(2) 0.0561(12) Uani 1 1 d . . .
C23 C 0.0763(4) 0.5300(3) -1.2868(3) 0.0387(15) Uani 1 1 d . . .
F24 F -0.0469(3) 0.5541(2) -1.2911(3) 0.0623(13) Uani 1 1 d . . .
C24 C 0.0099(4) 0.5448(3) -1.3241(4) 0.0438(17) Uani 1 1 d . . .
C25 C -0.0005(4) 0.5508(3) -1.3952(4) 0.0416(16) Uani 1 1 d . . .
F25 F -0.0657(2) 0.5668(2) -1.4319(2) 0.0567(12) Uani 1 1 d . . .
F26 F 0.0444(2) 0.55018(19) -1.49810(18) 0.0400(9) Uani 1 1 d . . .
C26 C 0.0571(4) 0.5414(3) -1.4276(3) 0.0321(13) Uani 1 1 d . . .
C31 C 0.5296(3) 0.4596(3) -1.1430(3) 0.0308(13) Uani 1 1 d . . .
C32 C 0.5736(5) 0.4169(4) -1.1680(4) 0.052(2) Uani 1 1 d . . .
H32A H 0.5576 0.3974 -1.2117 0.063 Uiso 1 1 calc R . .
C33 C 0.6406(5) 0.4038(5) -1.1279(5) 0.064(3) Uani 1 1 d . . .
H33A H 0.6707 0.3755 -1.1451 0.077 Uiso 1 1 calc R . .
C34 C 0.6645(4) 0.4298(4) -1.0652(4) 0.0487(19) Uani 1 1 d . . .
H34A H 0.7110 0.4203 -1.0390 0.058 Uiso 1 1 calc R . .
C35 C 0.6209(4) 0.4701(4) -1.0399(4) 0.0443(17) Uani 1 1 d . . .
H35A H 0.6370 0.4881 -0.9954 0.053 Uiso 1 1 calc R . .
C36 C 0.5537(4) 0.4849(3) -1.0783(4) 0.0397(16) Uani 1 1 d . . .
H36A H 0.5239 0.5127 -1.0599 0.048 Uiso 1 1 calc R . .
C41 C 0.3791(4) 0.4567(3) -1.1372(3) 0.0302(13) Uani 1 1 d . . .
C42 C 0.3957(4) 0.4098(3) -1.0886(4) 0.0379(15) Uani 1 1 d . . .
H42A H 0.4426 0.3925 -1.0796 0.045 Uiso 1 1 calc R . .
C43 C 0.3440(4) 0.3884(3) -1.0537(4) 0.0430(17) Uani 1 1 d . . .
H43A H 0.3559 0.3568 -1.0203 0.052 Uiso 1 1 calc R . .
C44 C 0.2764(5) 0.4118(4) -1.0663(4) 0.0470(18) Uani 1 1 d . . .
H44A H 0.2412 0.3962 -1.0423 0.056 Uiso 1 1 calc R . .
C45 C 0.2583(4) 0.4591(3) -1.1146(3) 0.0387(15) Uani 1 1 d . . .
H45A H 0.2109 0.4755 -1.1235 0.046 Uiso 1 1 calc R . .
C46 C 0.3090(4) 0.4814(3) -1.1490(3) 0.0339(14) Uani 1 1 d . . .
H46A H 0.2969 0.5139 -1.1811 0.041 Uiso 1 1 calc R . .
C51 C 0.4020(4) 0.7386(3) -1.2456(3) 0.0375(15) Uani 1 1 d . . .
C52 C 0.4349(5) 0.7672(4) -1.1850(4) 0.057(2) Uani 1 1 d . . .
H52A H 0.4818 0.7552 -1.1622 0.068 Uiso 1 1 calc R . .
C53 C 0.3990(6) 0.8143(5) -1.1568(5) 0.074(3) Uani 1 1 d . . .
H53A H 0.4214 0.8343 -1.1150 0.089 Uiso 1 1 calc R . .
C54 C 0.3303(6) 0.8311(5) -1.1910(6) 0.074(3) Uani 1 1 d . . .
H54A H 0.3060 0.8632 -1.1727 0.089 Uiso 1 1 calc R . .
C55 C 0.2972(6) 0.8021(4) -1.2503(5) 0.063(2) Uani 1 1 d . . .
H55A H 0.2496 0.8130 -1.2722 0.076 Uiso 1 1 calc R . .
C56 C 0.3332(4) 0.7568(4) -1.2788(4) 0.0502(19) Uani 1 1 d . . .
H56A H 0.3108 0.7380 -1.3213 0.060 Uiso 1 1 calc R . .
C61 C 0.5399(4) 0.7029(3) -1.2723(3) 0.0342(14) Uani 1 1 d . . .
C62 C 0.5927(5) 0.6814(5) -1.2189(5) 0.063(2) Uani 1 1 d . . .
H62A H 0.5811 0.6526 -1.1866 0.076 Uiso 1 1 calc R . .
C63 C 0.6639(5) 0.7025(5) -1.2125(6) 0.082(4) Uani 1 1 d . . .
H63A H 0.7000 0.6884 -1.1750 0.099 Uiso 1 1 calc R . .
C64 C 0.6817(5) 0.7423(4) -1.2585(5) 0.064(2) Uani 1 1 d . . .
H64A H 0.7302 0.7552 -1.2544 0.077 Uiso 1 1 calc R . .
C65 C 0.6292(5) 0.7640(4) -1.3113(5) 0.062(2) Uani 1 1 d . . .
H65A H 0.6415 0.7926 -1.3435 0.074 Uiso 1 1 calc R . .
C66 C 0.5579(5) 0.7446(4) -1.3183(4) 0.052(2) Uani 1 1 d . . .
H66A H 0.5219 0.7603 -1.3548 0.063 Uiso 1 1 calc R . .
C71 C 0.1439(4) 0.6608(3) -1.4358(3) 0.0363(15) Uani 1 1 d . . .
C72 C 0.1580(4) 0.6641(3) -1.3624(4) 0.0424(17) Uani 1 1 d . . .
H72A H 0.2000 0.6453 -1.3362 0.051 Uiso 1 1 calc R . .
C73 C 0.1111(6) 0.6946(4) -1.3281(4) 0.060(2) Uani 1 1 d . . .
H73A H 0.1210 0.6970 -1.2786 0.072 Uiso 1 1 calc R . .
C74 C 0.0485(7) 0.7222(5) -1.3669(5) 0.081(3) Uani 1 1 d . . .
H74A H 0.0163 0.7434 -1.3437 0.097 Uiso 1 1 calc R . .
C75 C 0.0344(6) 0.7181(5) -1.4388(5) 0.075(3) Uani 1 1 d . . .
H75A H -0.0077 0.7365 -1.4652 0.090 Uiso 1 1 calc R . .
C76 C 0.0810(5) 0.6876(4) -1.4722(4) 0.053(2) Uani 1 1 d . . .
H76A H 0.0701 0.6846 -1.5217 0.064 Uiso 1 1 calc R . .
C81 C 0.1725(3) 0.6254(3) -1.5703(3) 0.0337(14) Uani 1 1 d . . .
C82 C 0.1728(4) 0.6835(3) -1.5986(4) 0.0426(17) Uani 1 1 d . . .
H82A H 0.1891 0.7170 -1.5690 0.051 Uiso 1 1 calc R . .
C83 C 0.1491(4) 0.6927(4) -1.6699(4) 0.052(2) Uani 1 1 d . . .
H83A H 0.1477 0.7326 -1.6887 0.062 Uiso 1 1 calc R . .
C84 C 0.1277(4) 0.6437(4) -1.7135(4) 0.052(2) Uani 1 1 d . . .
H84A H 0.1132 0.6495 -1.7624 0.062 Uiso 1 1 calc R . .
C85 C 0.1276(5) 0.5867(4) -1.6855(4) 0.053(2) Uani 1 1 d . . .
H85A H 0.1125 0.5530 -1.7152 0.063 Uiso 1 1 calc R . .
C86 C 0.1498(4) 0.5774(3) -1.6131(3) 0.0387(16) Uani 1 1 d . . .
H86A H 0.1490 0.5378 -1.5941 0.046 Uiso 1 1 calc R . .
C91 C 0.1677(3) 0.3842(3) -1.3587(3) 0.0319(13) Uani 1 1 d . . .
C92 C 0.0932(4) 0.3814(3) -1.3868(4) 0.0387(15) Uani 1 1 d . . .
H92A H 0.0764 0.3908 -1.4347 0.046 Uiso 1 1 calc R . .
C93 C 0.0445(4) 0.3654(4) -1.3466(4) 0.0464(17) Uani 1 1 d . . .
H93A H -0.0052 0.3623 -1.3673 0.056 Uiso 1 1 calc R . .
C94 C 0.0673(5) 0.3536(4) -1.2755(4) 0.052(2) Uani 1 1 d . . .
H94A H 0.0332 0.3444 -1.2472 0.063 Uiso 1 1 calc R . .
C95 C 0.1408(4) 0.3555(4) -1.2464(4) 0.0491(19) Uani 1 1 d . . .
H95A H 0.1569 0.3461 -1.1984 0.059 Uiso 1 1 calc R . .
C96 C 0.1910(4) 0.3711(3) -1.2874(4) 0.0388(15) Uani 1 1 d . . .
H96A H 0.2408 0.3729 -1.2671 0.047 Uiso 1 1 calc R . .
C101 C 0.2152(4) 0.3570(3) -1.4841(4) 0.0385(16) Uani 1 1 d . . .
C102 C 0.2124(4) 0.3735(4) -1.5524(4) 0.0453(18) Uani 1 1 d . . .
H10A H 0.2145 0.4152 -1.5643 0.054 Uiso 1 1 calc R . .
C103 C 0.2062(6) 0.3287(5) -1.6049(5) 0.075(3) Uani 1 1 d . . .
H10B H 0.2031 0.3400 -1.6523 0.090 Uiso 1 1 calc R . .
C104 C 0.2046(7) 0.2690(5) -1.5866(6) 0.096(4) Uani 1 1 d . . .
H10C H 0.2033 0.2387 -1.6215 0.115 Uiso 1 1 calc R . .
C105 C 0.2048(8) 0.2511(5) -1.5172(7) 0.101(4) Uani 1 1 d . . .
H10D H 0.2000 0.2096 -1.5056 0.121 Uiso 1 1 calc R . .
C106 C 0.2124(6) 0.2962(4) -1.4659(5) 0.064(2) Uani 1 1 d . . .
H10E H 0.2157 0.2852 -1.4184 0.077 Uiso 1 1 calc R . .
Cl20 Cl 0.4170(3) 0.21937(18) -0.9875(2) 0.1317(15) Uani 1 1 d . . .
Cl21 Cl 0.4845(2) 0.10175(18) -0.9779(2) 0.1188(13) Uani 1 1 d . . .
Cl31 Cl -0.2649(5) 0.5673(4) -2.1277(4) 0.222(3) Uani 1 1 d D . .
Cl32 Cl -0.2282(5) 0.5494(6) -2.2654(5) 0.286(5) Uani 1 1 d D . .
C200 C 0.4180(6) 0.1490(5) -1.0246(6) 0.072(3) Uani 1 1 d . . .
H20A H 0.4262 0.1536 -1.0728 0.086 Uiso 1 1 calc R . .
H20B H 0.3703 0.1296 -1.0272 0.086 Uiso 1 1 calc R . .
O211 O -0.0120(10) 0.1737(12) -1.3330(12) 0.224(9) Uani 1 1 d D . .
C212 C 0.014(2) 0.1735(19) -1.4042(15) 0.41(4) Uani 1 1 d D . .
H21A H 0.0066 0.1326 -1.4254 0.492 Uiso 1 1 calc R . .
H21B H -0.0154 0.2027 -1.4365 0.492 Uiso 1 1 calc R . .
C213 C 0.0845(18) 0.1888(19) -1.3962(18) 0.27(3) Uani 1 1 d D . .
H21C H 0.1105 0.1564 -1.4163 0.325 Uiso 1 1 calc R . .
H21D H 0.0888 0.2268 -1.4223 0.325 Uiso 1 1 calc R . .
C214 C 0.1130(16) 0.1963(12) -1.333(2) 0.25(2) Uani 1 1 d D . .
H21E H 0.1272 0.2394 -1.3253 0.298 Uiso 1 1 calc R . .
H21F H 0.1570 0.1711 -1.3217 0.298 Uiso 1 1 calc R . .
C215 C 0.067(2) 0.1807(14) -1.2912(15) 0.30(3) Uani 1 1 d D . .
H21G H 0.0679 0.2123 -1.2549 0.361 Uiso 1 1 calc R . .
H21H H 0.0826 0.1419 -1.2675 0.361 Uiso 1 1 calc R . .
C300 C -0.2906(11) 0.5314(12) -2.2136(7) 0.32(2) Uani 1 1 d D . .
H30A H -0.3409 0.5321 -2.2399 0.385 Uiso 1 1 d R . .
H30B H -0.2744 0.4888 -2.2057 0.385 Uiso 1 1 d R . .
Cl51 Cl -0.1626(7) 0.3508(6) -2.0824(6) 0.38(5) Uiso 0.50 1 d PD . .
Cl52 Cl -0.1342(7) 0.4257(5) -1.9766(6) 0.187(4) Uiso 0.50 1 d PD . .
C500 C -0.1194(6) 0.3537(5) -1.9998(5) 2.0(3) Uiso 0.50 1 d PD . .
Cl5A Cl -0.1403(11) 0.4206(8) -2.1052(9) 0.310(8) Uiso 0.50 1 d PD . .
C501 C -0.1626(7) 0.3508(6) -2.0824(6) 0.19(11) Uiso 0.50 1 d PD . .
Cl5B Cl -0.1194(6) 0.3537(5) -1.9998(5) 0.20(8) Uiso 0.50 1 d PD . .

loop_
_atom_site_aniso_label
_atom_site_aniso_U_11
_atom_site_aniso_U_22
_atom_site_aniso_U_33
_atom_site_aniso_U_23
_atom_site_aniso_U_13
_atom_site_aniso_U_12
Pt1 0.02530(14) 0.02980(14) 0.02453(13) 0.00104(9) 0.00398(9) -0.00015(9)
P1 0.0277(8) 0.0282(8) 0.0243(7) -0.0003(6) 0.0033(6) 0.0027(6)
C1B 0.037(4) 0.044(4) 0.027(3) 0.009(3) 0.001(3) -0.015(3)
C1' 0.040(4) 0.035(3) 0.029(3) 0.003(3) 0.009(3) -0.001(3)
C1A 0.029(3) 0.031(3) 0.027(3) -0.001(2) 0.003(2) 0.001(2)
C1 0.029(3) 0.043(4) 0.037(3) 0.004(3) 0.007(3) -0.002(3)
Pt2 0.02488(14) 0.02944(14) 0.02338(13) -0.00111(8) 0.00481(9) -0.00019(9)
P2 0.0276(8) 0.0323(8) 0.0302(8) 0.0022(6) 0.0019(6) -0.0048(6)
C2A 0.027(3) 0.033(3) 0.032(3) -0.002(3) 0.005(2) 0.002(3)
C2B 0.040(4) 0.044(4) 0.041(4) 0.010(3) -0.010(3) -0.010(3)
C2 0.037(4) 0.045(4) 0.040(4) -0.001(3) 0.017(3) -0.001(3)
C2' 0.038(4) 0.044(4) 0.044(4) 0.001(3) 0.020(3) 0.000(3)
P3 0.0296(8) 0.0321(8) 0.0254(7) 0.0014(6) 0.0011(6) -0.0009(7)
C3B 0.032(4) 0.039(4) 0.033(3) 0.006(3) -0.005(3) -0.005(3)
C3A 0.028(3) 0.033(3) 0.034(3) -0.005(3) 0.003(2) 0.003(3)
C3 0.049(5) 0.046(4) 0.045(4) 0.000(3) 0.021(4) -0.001(3)
C3' 0.048(5) 0.040(4) 0.056(5) 0.004(3) 0.021(4) 0.003(3)
P4 0.0266(8) 0.0280(8) 0.0282(8) -0.0038(6) 0.0037(6) 0.0006(6)
C11 0.041(4) 0.028(3) 0.024(3) 0.000(2) 0.006(2) -0.001(3)
F12 0.055(3) 0.055(2) 0.035(2) -0.0082(19) -0.0062(18) -0.002(2)
C12 0.046(4) 0.033(3) 0.033(3) 0.000(3) 0.002(3) 0.008(3)
F13 0.104(4) 0.059(3) 0.036(2) -0.018(2) -0.003(2) 0.005(3)
C13 0.079(6) 0.037(4) 0.029(3) -0.006(3) 0.005(3) 0.002(4)
F14 0.117(5) 0.062(3) 0.062(3) -0.013(3) 0.036(3) 0.041(3)
C14 0.083(6) 0.036(4) 0.043(4) -0.004(3) 0.022(4) 0.017(4)
F15 0.059(3) 0.074(3) 0.072(3) -0.002(3) 0.023(3) 0.031(3)
C15 0.055(5) 0.042(4) 0.044(4) 0.003(3) 0.016(3) 0.019(3)
F16 0.038(2) 0.049(2) 0.038(2) 0.0001(18) 0.0054(16) 0.0052(18)
C16 0.047(4) 0.032(3) 0.028(3) 0.001(3) 0.008(3) 0.008(3)
C21 0.030(3) 0.026(3) 0.030(3) -0.003(2) 0.007(2) 0.000(2)
F22 0.038(2) 0.046(2) 0.0301(19) 0.0022(16) 0.0022(16) 0.0084(17)
C22 0.032(3) 0.033(3) 0.028(3) 0.000(3) 0.003(3) 0.004(3)
F23 0.067(3) 0.075(3) 0.030(2) 0.003(2) 0.020(2) 0.010(3)
C23 0.052(4) 0.039(4) 0.027(3) -0.004(3) 0.014(3) -0.001(3)
F24 0.048(3) 0.080(3) 0.068(3) -0.008(3) 0.035(2) 0.008(3)
C24 0.036(4) 0.047(4) 0.049(4) -0.007(3) 0.011(3) 0.005(3)
C25 0.024(3) 0.052(4) 0.048(4) -0.007(3) 0.008(3) 0.002(3)
F25 0.028(2) 0.083(3) 0.058(3) -0.006(2) 0.0048(19) 0.006(2)
F26 0.032(2) 0.056(2) 0.0296(18) -0.0019(17) -0.0011(15) -0.0015(18)
C26 0.032(3) 0.037(3) 0.027(3) -0.004(3) 0.003(2) 0.003(3)
C31 0.030(3) 0.031(3) 0.030(3) 0.002(2) 0.002(2) 0.006(2)
C32 0.046(5) 0.071(6) 0.039(4) -0.011(4) 0.005(3) 0.020(4)
C33 0.050(5) 0.080(6) 0.059(5) -0.017(5) -0.001(4) 0.031(5)
C34 0.031(4) 0.060(5) 0.052(4) 0.006(4) 0.001(3) 0.012(3)
C35 0.039(4) 0.052(4) 0.036(4) -0.002(3) -0.007(3) -0.003(3)
C36 0.039(4) 0.042(4) 0.036(4) -0.009(3) 0.001(3) 0.008(3)
C41 0.036(4) 0.026(3) 0.027(3) -0.002(2) 0.005(2) -0.005(3)
C42 0.040(4) 0.036(4) 0.038(4) 0.000(3) 0.006(3) 0.006(3)
C43 0.055(5) 0.035(4) 0.039(4) 0.014(3) 0.009(3) -0.001(3)
C44 0.048(5) 0.050(4) 0.044(4) 0.001(3) 0.013(3) -0.015(3)
C45 0.037(4) 0.045(4) 0.035(3) 0.001(3) 0.009(3) -0.003(3)
C46 0.030(4) 0.037(3) 0.033(3) -0.002(3) 0.002(3) 0.004(3)
C51 0.049(4) 0.028(3) 0.038(3) 0.005(3) 0.015(3) 0.002(3)
C52 0.063(6) 0.052(5) 0.055(5) -0.008(4) 0.009(4) 0.006(4)
C53 0.089(8) 0.068(6) 0.067(6) -0.025(5) 0.019(5) -0.007(6)
C54 0.088(8) 0.057(6) 0.090(7) 0.016(5) 0.048(6) 0.028(5)
C55 0.073(6) 0.067(6) 0.054(5) 0.009(4) 0.024(4) 0.024(5)
C56 0.044(4) 0.054(5) 0.054(4) 0.008(4) 0.014(4) 0.013(4)
C61 0.037(4) 0.033(3) 0.032(3) -0.004(3) 0.005(3) -0.008(3)
C62 0.040(5) 0.078(6) 0.064(5) 0.017(5) -0.008(4) -0.014(4)
C63 0.047(6) 0.088(7) 0.095(7) 0.028(6) -0.025(5) -0.025(5)
C64 0.044(5) 0.053(5) 0.100(7) -0.006(5) 0.023(5) -0.020(4)
C65 0.050(5) 0.051(5) 0.085(6) 0.018(5) 0.017(5) -0.016(4)
C66 0.043(5) 0.048(4) 0.063(5) 0.014(4) 0.004(4) -0.010(3)
C71 0.047(4) 0.029(3) 0.032(3) -0.003(3) 0.006(3) 0.003(3)
C72 0.055(5) 0.038(4) 0.035(3) -0.007(3) 0.012(3) -0.008(3)
C73 0.086(7) 0.049(4) 0.048(4) -0.015(4) 0.016(4) 0.001(4)
C74 0.114(9) 0.062(6) 0.074(6) -0.010(5) 0.039(6) 0.033(6)
C75 0.081(7) 0.074(6) 0.074(6) 0.011(5) 0.023(5) 0.038(6)
C76 0.064(5) 0.056(5) 0.038(4) 0.004(4) 0.006(4) 0.027(4)
C81 0.028(3) 0.044(4) 0.027(3) 0.005(3) 0.003(2) -0.002(3)
C82 0.044(4) 0.042(4) 0.038(4) 0.008(3) -0.001(3) -0.001(3)
C83 0.045(5) 0.069(5) 0.041(4) 0.024(4) 0.006(3) -0.004(4)
C84 0.040(4) 0.086(6) 0.028(3) 0.011(4) 0.001(3) -0.006(4)
C85 0.047(5) 0.076(6) 0.030(4) -0.004(4) -0.005(3) -0.002(4)
C86 0.035(4) 0.053(4) 0.028(3) 0.000(3) 0.007(3) -0.005(3)
C91 0.029(3) 0.028(3) 0.038(3) 0.004(3) 0.005(3) -0.001(3)
C92 0.040(4) 0.040(4) 0.034(3) 0.001(3) 0.002(3) -0.002(3)
C93 0.034(4) 0.049(4) 0.055(4) 0.002(3) 0.008(3) 0.000(3)
C94 0.050(5) 0.059(5) 0.051(5) 0.008(4) 0.017(4) -0.006(4)
C95 0.044(5) 0.054(5) 0.046(4) 0.016(4) 0.002(3) 0.001(4)
C96 0.036(4) 0.039(4) 0.040(4) 0.010(3) 0.003(3) 0.003(3)
C101 0.037(4) 0.032(3) 0.044(4) -0.013(3) 0.002(3) -0.002(3)
C102 0.038(4) 0.060(5) 0.036(4) -0.020(3) 0.004(3) -0.005(3)
C103 0.074(7) 0.096(8) 0.057(5) -0.036(6) 0.022(5) -0.017(6)
C104 0.126(11) 0.080(8) 0.083(8) -0.055(7) 0.026(7) -0.030(7)
C105 0.156(13) 0.055(6) 0.098(8) -0.050(6) 0.040(8) -0.025(7)
C106 0.087(7) 0.050(5) 0.061(5) -0.018(4) 0.026(5) -0.004(5)
Cl20 0.147(4) 0.096(2) 0.138(3) -0.002(2) -0.008(3) 0.012(2)
Cl21 0.099(3) 0.103(2) 0.129(3) -0.016(2) -0.040(2) -0.006(2)
Cl31 0.273(9) 0.221(7) 0.164(5) 0.059(5) 0.025(6) -0.056(6)
Cl32 0.251(10) 0.426(15) 0.203(8) 0.003(9) 0.098(7) 0.108(10)
C200 0.059(6) 0.075(6) 0.080(7) -0.007(5) 0.012(5) -0.009(5)
O211 0.150(14) 0.34(3) 0.193(16) 0.052(19) 0.068(13) 0.001(16)
C212 0.63(9) 0.25(4) 0.22(4) -0.01(4) -0.26(5) 0.08(6)
C213 0.31(6) 0.27(4) 0.31(5) 0.14(4) 0.23(5) 0.04(4)
C214 0.16(2) 0.084(14) 0.48(7) -0.02(3) 0.01(3) -0.021(13)
C215 0.47(7) 0.20(3) 0.20(2) 0.07(2) -0.04(4) -0.16(4)
C300 0.23(3) 0.46(4) 0.20(2) 0.18(3) -0.13(2) -0.25(3)

loop_
_geom_bond_atom_site_label_1
_geom_bond_atom_site_label_2
_geom_bond_distance
_geom_bond_site_symmetry_2
_geom_bond_publ_flag
Pt1 C1 1.996(7) . ?
Pt1 C11 2.059(6) . ?
Pt1 P2 2.2972(16) . ?
Pt1 P1 2.3105(15) . ?
Pt1 Pt1 11.8634(5) 3_662 ?
P1 C31 1.810(6) . ?
P1 C41 1.822(7) . ?
P1 C1A 1.834(6) . ?
C1B C2B 1.539(9) . ?
C1B P2 1.835(6) . ?
C1' C2' 1.207(10) . ?
C1' Pt2 1.988(7) . ?
C1A C2A 1.536(8) . ?
C1 C2 1.215(10) . ?
Pt2 C21 2.061(6) . ?
Pt2 P3 2.2909(16) . ?
Pt2 P4 2.3058(16) . ?
Pt2 Pt2 11.6141(5) 3_662 ?
P2 C61 1.824(7) . ?
P2 C51 1.828(7) . ?
C2A C3A 1.538(8) . ?
C2B C3B 1.528(8) . ?
C2 C3 1.356(10) . ?
C2' C3' 1.388(11) . ?
P3 C81 1.817(6) . ?
P3 C71 1.827(7) . ?
P3 C3B 1.830(7) . ?
C3A P4 1.829(6) . ?
C3 C3' 1.213(11) 3_662 ?
C3' C3 1.213(11) 3_662 ?
P4 C91 1.806(7) . ?
P4 C101 1.829(7) . ?
C11 C16 1.376(10) . ?
C11 C12 1.397(9) . ?
F12 C12 1.380(9) . ?
C12 C13 1.345(10) . ?
F13 C13 1.353(8) . ?
C13 C14 1.396(12) . ?
F14 C14 1.349(9) . ?
C14 C15 1.382(11) . ?
F15 C15 1.333(9) . ?
C15 C16 1.395(10) . ?
F16 C16 1.362(7) . ?
C21 C22 1.386(8) . ?
C21 C26 1.392(9) . ?
F22 C22 1.365(7) . ?
C22 C23 1.366(10) . ?
F23 C23 1.365(7) . ?
C23 C24 1.362(10) . ?
F24 C24 1.372(8) . ?
C24 C25 1.370(10) . ?
C25 F25 1.346(8) . ?
C25 C26 1.378(9) . ?
F26 C26 1.363(7) . ?
C31 C36 1.374(9) . ?
C31 C32 1.403(10) . ?
C32 C33 1.384(11) . ?
C33 C34 1.347(12) . ?
C34 C35 1.367(11) . ?
C35 C36 1.383(10) . ?
C41 C42 1.396(9) . ?
C41 C46 1.410(9) . ?
C42 C43 1.381(11) . ?
C43 C44 1.356(11) . ?
C44 C45 1.401(11) . ?
C45 C46 1.364(10) . ?
C51 C52 1.377(11) . ?
C51 C56 1.394(10) . ?
C52 C53 1.409(13) . ?
C53 C54 1.391(15) . ?
C54 C55 1.363(15) . ?
C55 C56 1.383(12) . ?
C61 C62 1.378(10) . ?
C61 C66 1.374(10) . ?
C62 C63 1.408(12) . ?
C63 C64 1.343(13) . ?
C64 C65 1.370(13) . ?
C65 C66 1.396(12) . ?
C71 C76 1.392(10) . ?
C71 C72 1.407(9) . ?
C72 C73 1.387(11) . ?
C73 C74 1.411(14) . ?
C74 C75 1.379(14) . ?
C75 C76 1.372(12) . ?
C81 C86 1.362(10) . ?
C81 C82 1.395(10) . ?
C82 C83 1.392(10) . ?
C83 C84 1.386(12) . ?
C84 C85 1.368(12) . ?
C85 C86 1.409(10) . ?
C91 C96 1.406(9) . ?
C91 C92 1.410(9) . ?
C92 C93 1.368(11) . ?
C93 C94 1.395(11) . ?
C94 C95 1.396(11) . ?
C95 C96 1.399(11) . ?
C101 C102 1.373(10) . ?
C101 C106 1.388(12) . ?
C102 C103 1.412(11) . ?
C103 C104 1.364(17) . ?
C104 C105 1.412(17) . ?
C105 C106 1.396(12) . ?
Cl20 C200 1.712(11) . ?
Cl21 C200 1.745(11) . ?
Cl31 C300 1.831(15) . ?
Cl32 C300 1.744(15) . ?
O211 C212 1.56(3) . ?
O211 C215 1.56(3) . ?
C212 C213 1.35(3) . ?
C213 C214 1.25(5) . ?
C214 C215 1.36(3) . ?
Cl51 C500 1.660(12) . ?
Cl51 Cl5A 1.676(14) . ?
Cl52 C500 1.688(12) . ?
